data_7063587
loop_
_publ_author_name
'Li, Bin'
'Wang, Yuanyuan'
'Suthar, Sonam'
'Zhang, Manbo'
'Mondal, Kartik Chandra'

_publ_section_title
;
 Comparable syntheses of terminal aluminum selenide and telluride
;
_journal_name_full 'New Journal of Chemistry'
_journal_paper_doi 10.1039/D4NJ04255G
_journal_year 2025
_chemical_formula_moiety 'C40 H61 Al N4 Te, C7 H8'
_chemical_formula_sum 'C47 H69 Al N4 Te'
_chemical_formula_weight 844.64
_space_group_crystal_system monoclinic
_space_group_IT_number 14
_space_group_name_Hall '-P 2yn'
_space_group_name_H-M_alt 'P 1 21/n 1'
_atom_sites_solution_hydrogens geom
_atom_sites_solution_primary dual
_audit_creation_date 2024-09-25
_audit_creation_method
;
Olex2 1.5
(compiled 2024.02.16 svn.r378c4104 for OlexSys, GUI svn.r6928)
;
_audit_update_record
;
2024-09-25 deposited with the CCDC.	2024-12-09 downloaded from the CCDC.
;
_cell_angle_alpha 90
_cell_angle_beta 100.2320(10)
_cell_angle_gamma 90
_cell_formula_units_Z 4
_cell_length_a 12.44870(10)
_cell_length_b 10.83350(10)
_cell_length_c 33.6911(3)
_cell_measurement_reflns_used 17972
_cell_measurement_temperature 123.01(13)
_cell_measurement_theta_max 73.9160
_cell_measurement_theta_min 3.2440
_cell_volume 4471.42(7)
_computing_cell_refinement 'CrysAlisPro 1.171.39.46 (Rigaku OD, 2018)'
_computing_data_collection 'CrysAlisPro 1.171.39.46 (Rigaku OD, 2018)'
_computing_data_reduction 'CrysAlisPro 1.171.39.46 (Rigaku OD, 2018)'
_computing_molecular_graphics 'Olex2 1.5 (Dolomanov et al., 2009)'
_computing_publication_material 'Olex2 1.5 (Dolomanov et al., 2009)'
_computing_structure_refinement 'SHELXL 2019/3 (Sheldrick, 2015)'
_computing_structure_solution 'SHELXT 2014/5 (Sheldrick, 2014)'
_diffrn_ambient_environment N~2~
_diffrn_ambient_temperature 123.01(13)
_diffrn_detector 'CCD plate'
_diffrn_detector_area_resol_mean 8.3636
_diffrn_detector_type TitanS2
_diffrn_measured_fraction_theta_full 1.000
_diffrn_measured_fraction_theta_max 0.974
_diffrn_measurement_details
;
List of Runs (angles in degrees, time in seconds):

  # Type    Start    End  Width  t~exp~   \w     \q     \k     \f   Frames
#--------------------------------------------------------------------------
  1  \w     55.00 130.00   1.00    9.00    --   43.39-178.00 150.00   75
  2  \w     12.00 118.00   1.00    9.00    --   43.39  77.00 150.00  106
  3  \w     34.00  98.00   1.00   37.50    --  104.50 -45.00  90.00   64
  4  \w     30.00 136.00   1.00   37.50    --  104.50 -77.00-120.00  106
  5  \w     31.00  91.00   1.00   37.50    --  104.50 -30.00 -60.00   60
  6  \w     94.00 178.00   1.00   37.50    --  104.50 125.00 -30.00   84
  7  \w     34.00  98.00   1.00   37.50    --  104.50 -45.00  30.00   64
  8  \w     31.00  91.00   1.00   37.50    --  104.50 -30.00-150.00   60
  9  \w     31.00 118.00   1.00   37.50    --  104.50-125.00  90.00   87
 10  \w     18.00 113.00   1.00    9.00    --   43.39  57.00 -90.00   95
 11  \w     18.00 113.00   1.00    9.00    --   43.39  57.00  30.00   95
 12  \w     65.00  90.00   1.00   37.50    --  104.50  15.00 120.00   25
;
_diffrn_measurement_device 'four-circle diffractometer'
_diffrn_measurement_device_type 'GV50, TitanS2'
_diffrn_measurement_method '\w scans'
_diffrn_orient_matrix_type 'CrysAlisPro convention (1999,Acta A55,543-557)'
_diffrn_orient_matrix_UB_11 -0.0139727000
_diffrn_orient_matrix_UB_12 0.0190238000
_diffrn_orient_matrix_UB_13 -0.0414571000
_diffrn_orient_matrix_UB_21 0.0332123000
_diffrn_orient_matrix_UB_22 -0.1207487000
_diffrn_orient_matrix_UB_23 -0.0051876000
_diffrn_orient_matrix_UB_31 -0.1078132000
_diffrn_orient_matrix_UB_32 -0.0396239000
_diffrn_orient_matrix_UB_33 -0.0040511000
_diffrn_radiation_monochromator mirror
_diffrn_radiation_probe x-ray
_diffrn_radiation_type CuK\b
_diffrn_radiation_wavelength 1.39222
_diffrn_reflns_av_R_equivalents 0.0349
_diffrn_reflns_av_unetI/netI 0.0350
_diffrn_reflns_Laue_measured_fraction_full 1.000
_diffrn_reflns_Laue_measured_fraction_max 0.974
_diffrn_reflns_limit_h_max 11
_diffrn_reflns_limit_h_min -16
_diffrn_reflns_limit_k_max 13
_diffrn_reflns_limit_k_min -14
_diffrn_reflns_limit_l_max 46
_diffrn_reflns_limit_l_min -44
_diffrn_reflns_number 35655
_diffrn_reflns_point_group_measured_fraction_full 1.000
_diffrn_reflns_point_group_measured_fraction_max 0.974
_diffrn_reflns_theta_full 56.650
_diffrn_reflns_theta_max 74.712
_diffrn_reflns_theta_min 2.407
_diffrn_source 'gradient vaccum rotating-anode X-ray tube'
_diffrn_source_type 'GV1000 (Cu) X-ray Source'
_exptl_absorpt_coefficient_mu 4.290
_exptl_absorpt_correction_T_max 1.00000
_exptl_absorpt_correction_T_min 0.64880
_exptl_absorpt_correction_type multi-scan
_exptl_absorpt_process_details
;
CrysAlisPro 1.171.39.46 (Rigaku Oxford Diffraction, 2018)
Empirical absorption correction using spherical harmonics,
 implemented in SCALE3 ABSPACK scaling algorithm.
;
_exptl_crystal_colour 'clear orange'
_exptl_crystal_colour_lustre clear
_exptl_crystal_colour_primary orange
_exptl_crystal_density_diffrn 1.255
_exptl_crystal_description plate
_exptl_crystal_F_000 1776
_exptl_crystal_size_max 0.268
_exptl_crystal_size_mid 0.11
_exptl_crystal_size_min 0.047
_refine_diff_density_max 0.692
_refine_diff_density_min -0.633
_refine_diff_density_rms 0.069
_refine_ls_extinction_method none
_refine_ls_goodness_of_fit_ref 1.062
_refine_ls_hydrogen_treatment constr
_refine_ls_matrix_type full
_refine_ls_number_parameters 483
_refine_ls_number_reflns 12121
_refine_ls_number_restraints 0
_refine_ls_restrained_S_all 1.062
_refine_ls_R_factor_all 0.0405
_refine_ls_R_factor_gt 0.0352
_refine_ls_shift/su_max 0.002
_refine_ls_shift/su_mean 0.000
_refine_ls_structure_factor_coef Fsqd
_refine_ls_weighting_details 'w=1/[\s^2^(Fo^2^)+(0.0422P)^2^+2.5512P] where P=(Fo^2^+2Fc^2^)/3'
_refine_ls_weighting_scheme calc
_refine_ls_wR_factor_gt 0.0912
_refine_ls_wR_factor_ref 0.0960
_reflns_Friedel_coverage 0.000
_reflns_number_gt 10757
_reflns_number_total 12121
_reflns_threshold_expression 'I > 2\s(I)'
_cod_data_source_file d4nj04255g2.cif
_cod_data_source_block compound2
_cod_database_code 7063587
_shelx_shelxl_version_number 2019/3
_chemical_oxdiff_formula 'C H N Al Te'
_shelx_space_group_comment
;
The symmetry employed for this shelxl refinement is uniquely defined
by the following loop, which should always be used as a source of
symmetry information in preference to the above space-group names.
They are only intended as comments.
;
_shelx_estimated_absorpt_t_max 0.824
_shelx_estimated_absorpt_t_min 0.393
_reflns_odcompleteness_completeness 99.34
_reflns_odcompleteness_iscentric 1
_reflns_odcompleteness_theta 72.47
_olex2_refinement_description
;
1. Fixed Uiso
 At 1.2 times of:
  All C(H) groups
 At 1.5 times of:
  All C(H,H,H) groups
2.a Ternary CH refined with riding coordinates:
 C6(H6), C9(H9), C38(H38), C23(H23), C26(H26), C35(H35)
2.b Aromatic/amide H refined with riding coordinates:
 C14(H14), C19(H19), C31(H31), C21(H21), C20(H20), C33(H33), C32(H32),
 C44(H44), C45(H45), C46(H46), C47(H47), C43(H43)
2.c Fitted hexagon refined as free rotating group:
 C44(C45,C46,C47,C42,C43)
2.d Idealised Me refined as rotating group:
 C12(H12A,H12B,H12C), C16(H16A,H16B,H16C), C8(H8A,H8B,H8C), C7(H7A,H7B,H7C),
 C2(H2A,H2B,H2C), C11(H11A,H11B,H11C), C25(H25A,H25B,H25C), C5(H5A,H5B,H5C),
 C24(H24A,H24B,H24C), C10(H10A,H10B,H10C), C40(H40A,H40B,H40C), C27(H27A,H27B,
 H27C), C39(H39A,H39B,H39C), C36(H36A,H36B,H36C), C37(H37A,H37B,H37C), C28(H28A,
 H28B,H28C), C41(H41A,H41B,H41C)
;
_olex2_submission_special_instructions 'No special instructions were received'
_oxdiff_exptl_absorpt_empirical_details
;
Empirical correction (ABSPACK) includes:
- Absorption correction using spherical harmonics
- Frame scaling
;
_oxdiff_exptl_absorpt_empirical_full_max 1.554
_oxdiff_exptl_absorpt_empirical_full_min 0.712

loop_
_space_group_symop_operation_xyz
'x, y, z'
'-x+1/2, y+1/2, -z+1/2'
'-x, -y, -z'
'x-1/2, -y-1/2, z-1/2'

loop_
_atom_site_label
_atom_site_type_symbol
_atom_site_fract_x
_atom_site_fract_y
_atom_site_fract_z
_atom_site_U_iso_or_equiv
_atom_site_adp_type
_atom_site_occupancy
_atom_site_site_symmetry_order
_atom_site_calc_flag
_atom_site_refinement_flags_posn
_atom_site_refinement_flags_adp
_atom_site_refinement_flags_occupancy
_atom_site_disorder_assembly
_atom_site_disorder_group
Te1 Te 0.28827(2) 0.16263(2) 0.65147(2) 0.02868(5) Uani 1 1 d . . . . .
Al1 Al 0.25908(5) 0.37461(5) 0.62526(2) 0.02206(11) Uani 1 1 d . . . . .
N4 N 0.31303(14) 0.40526(16) 0.57535(5) 0.0247(3) Uani 1 1 d . . . . .
N3 N 0.10837(13) 0.41273(16) 0.60211(5) 0.0243(3) Uani 1 1 d . . . . .
N2 N 0.33588(15) 0.64230(17) 0.65784(5) 0.0268(3) Uani 1 1 d . . . . .
N1 N 0.36143(14) 0.51027(16) 0.70643(5) 0.0254(3) Uani 1 1 d . . . . .
C13 C 0.08208(17) 0.48867(19) 0.57059(6) 0.0268(4) Uani 1 1 d . . . . .
C17 C 0.01905(16) 0.3622(2) 0.61958(6) 0.0268(4) Uani 1 1 d . . . . .
C14 C 0.15712(18) 0.5282(2) 0.54688(6) 0.0299(4) Uani 1 1 d . . . . .
H14 H 0.133958 0.593763 0.528625 0.036 Uiso 1 1 calc R U . . .
C15 C 0.26206(18) 0.4826(2) 0.54695(6) 0.0277(4) Uani 1 1 d . . . . .
C4 C 0.39060(18) 0.7044(2) 0.69148(7) 0.0296(4) Uani 1 1 d . . . . .
C18 C -0.02209(17) 0.4287(2) 0.64932(7) 0.0296(4) Uani 1 1 d . . . . .
C6 C 0.36353(18) 0.3943(2) 0.72992(6) 0.0283(4) Uani 1 1 d . . . . .
H6 H 0.312783 0.335258 0.713157 0.034 Uiso 1 1 calc R U . . .
C22 C -0.02595(17) 0.2463(2) 0.60613(7) 0.0313(4) Uani 1 1 d . . . . .
C29 C 0.40604(18) 0.3389(2) 0.56521(6) 0.0285(4) Uani 1 1 d . . . . .
C9 C 0.2901(2) 0.7024(2) 0.61930(7) 0.0351(5) Uani 1 1 d . . . . .
H9 H 0.260493 0.635008 0.600176 0.042 Uiso 1 1 calc R U . . .
C34 C 0.51300(18) 0.3801(2) 0.57950(7) 0.0320(4) Uani 1 1 d . . . . .
C1 C 0.31854(15) 0.52115(19) 0.66637(6) 0.0246(4) Uani 1 1 d . . . . .
C38 C 0.53651(19) 0.4922(3) 0.60622(7) 0.0357(5) Uani 1 1 d . . . . .
H38 H 0.465579 0.535289 0.606463 0.043 Uiso 1 1 calc R U . . .
C19 C -0.10949(19) 0.3793(3) 0.66498(8) 0.0373(5) Uani 1 1 d . . . . .
H19 H -0.138324 0.423766 0.685012 0.045 Uiso 1 1 calc R U . . .
C12 C -0.03276(19) 0.5386(2) 0.55906(7) 0.0353(5) Uani 1 1 d . . . . .
H12A H -0.085297 0.473820 0.562462 0.053 Uiso 1 1 calc R U . . .
H12B H -0.045096 0.565467 0.530835 0.053 Uiso 1 1 calc R U . . .
H12C H -0.042262 0.608940 0.576406 0.053 Uiso 1 1 calc R U . . .
C16 C 0.3194(2) 0.5265(2) 0.51355(7) 0.0366(5) Uani 1 1 d . . . . .
H16A H 0.386024 0.571058 0.525254 0.055 Uiso 1 1 calc R U . . .
H16B H 0.270886 0.581720 0.495522 0.055 Uiso 1 1 calc R U . . .
H16C H 0.338323 0.455317 0.498242 0.055 Uiso 1 1 calc R U . . .
C30 C 0.3861(2) 0.2355(2) 0.53959(7) 0.0342(5) Uani 1 1 d . . . . .
C3 C 0.40612(18) 0.6219(2) 0.72216(7) 0.0308(4) Uani 1 1 d . . . . .
C23 C 0.02605(18) 0.5503(2) 0.66567(7) 0.0323(4) Uani 1 1 d . . . . .
H23 H 0.082732 0.574335 0.649481 0.039 Uiso 1 1 calc R U . . .
C8 C 0.4764(2) 0.3359(2) 0.73652(7) 0.0358(5) Uani 1 1 d . . . . .
H8A H 0.496450 0.316663 0.710368 0.054 Uiso 1 1 calc R U . . .
H8B H 0.475745 0.259764 0.752193 0.054 Uiso 1 1 calc R U . . .
H8C H 0.529663 0.393594 0.751259 0.054 Uiso 1 1 calc R U . . .
C26 C 0.0171(2) 0.1725(2) 0.57390(8) 0.0356(5) Uani 1 1 d . . . . .
H26 H 0.096916 0.190143 0.576740 0.043 Uiso 1 1 calc R U . . .
C7 C 0.3219(2) 0.4106(2) 0.76991(7) 0.0365(5) Uani 1 1 d . . . . .
H7A H 0.382551 0.435656 0.791068 0.055 Uiso 1 1 calc R U . . .
H7B H 0.291537 0.332385 0.777459 0.055 Uiso 1 1 calc R U . . .
H7C H 0.265087 0.474298 0.766699 0.055 Uiso 1 1 calc R U . . .
C2 C 0.4581(2) 0.6444(3) 0.76528(8) 0.0423(6) Uani 1 1 d . . . . .
H2A H 0.401191 0.650499 0.781907 0.064 Uiso 1 1 calc R U . . .
H2B H 0.499713 0.721613 0.767161 0.064 Uiso 1 1 calc R U . . .
H2C H 0.507192 0.575871 0.774908 0.064 Uiso 1 1 calc R U . . .
C11 C 0.1943(2) 0.7860(2) 0.62326(9) 0.0436(6) Uani 1 1 d . . . . .
H11A H 0.147840 0.745256 0.639953 0.065 Uiso 1 1 calc R U . . .
H11B H 0.151569 0.802610 0.596445 0.065 Uiso 1 1 calc R U . . .
H11C H 0.221646 0.863985 0.635937 0.065 Uiso 1 1 calc R U . . .
C31 C 0.4755(2) 0.1758(2) 0.52839(8) 0.0415(6) Uani 1 1 d . . . . .
H31 H 0.463431 0.106972 0.510684 0.050 Uiso 1 1 calc R U . . .
C21 C -0.11302(19) 0.2020(2) 0.62272(9) 0.0392(5) Uani 1 1 d . . . . .
H21 H -0.144741 0.124858 0.613760 0.047 Uiso 1 1 calc R U . . .
C20 C -0.1547(2) 0.2668(3) 0.65182(9) 0.0424(6) Uani 1 1 d . . . . .
H20 H -0.214043 0.234306 0.662746 0.051 Uiso 1 1 calc R U . . .
C33 C 0.5998(2) 0.3150(3) 0.56824(8) 0.0395(5) Uani 1 1 d . . . . .
H33 H 0.672618 0.340045 0.578402 0.047 Uiso 1 1 calc R U . . .
C25 C -0.0583(2) 0.6547(2) 0.66189(8) 0.0405(5) Uani 1 1 d . . . . .
H25A H -0.094616 0.662214 0.633706 0.061 Uiso 1 1 calc R U . . .
H25B H -0.021507 0.732464 0.670743 0.061 Uiso 1 1 calc R U . . .
H25C H -0.112630 0.636058 0.678813 0.061 Uiso 1 1 calc R U . . .
C35 C 0.2727(2) 0.1869(2) 0.52336(7) 0.0375(5) Uani 1 1 d . . . . .
H35 H 0.220055 0.233702 0.536892 0.045 Uiso 1 1 calc R U . . .
C5 C 0.4290(2) 0.8351(2) 0.69193(8) 0.0400(5) Uani 1 1 d . . . . .
H5A H 0.490400 0.840999 0.677391 0.060 Uiso 1 1 calc R U . . .
H5B H 0.452658 0.862097 0.719879 0.060 Uiso 1 1 calc R U . . .
H5C H 0.369257 0.887973 0.678805 0.060 Uiso 1 1 calc R U . . .
C24 C 0.0834(2) 0.5338(3) 0.70937(8) 0.0408(5) Uani 1 1 d . . . . .
H24A H 0.028786 0.521378 0.726650 0.061 Uiso 1 1 calc R U . . .
H24B H 0.126550 0.607712 0.718170 0.061 Uiso 1 1 calc R U . . .
H24C H 0.131739 0.461814 0.711316 0.061 Uiso 1 1 calc R U . . .
C10 C 0.3735(3) 0.7725(3) 0.59972(10) 0.0575(8) Uani 1 1 d . . . . .
H10A H 0.384289 0.855203 0.611524 0.086 Uiso 1 1 calc R U . . .
H10B H 0.346765 0.779418 0.570639 0.086 Uiso 1 1 calc R U . . .
H10C H 0.443081 0.727772 0.604418 0.086 Uiso 1 1 calc R U . . .
C40 C 0.6123(3) 0.5835(3) 0.59042(11) 0.0572(8) Uani 1 1 d . . . . .
H40A H 0.684076 0.545317 0.591250 0.086 Uiso 1 1 calc R U . . .
H40B H 0.620216 0.657744 0.607310 0.086 Uiso 1 1 calc R U . . .
H40C H 0.581432 0.606051 0.562562 0.086 Uiso 1 1 calc R U . . .
C32 C 0.5813(2) 0.2146(3) 0.54252(9) 0.0449(6) Uani 1 1 d . . . . .
H32 H 0.641044 0.172503 0.534596 0.054 Uiso 1 1 calc R U . . .
C27 C 0.0041(2) 0.0334(2) 0.57905(10) 0.0489(7) Uani 1 1 d . . . . .
H27A H 0.037441 0.009358 0.606527 0.073 Uiso 1 1 calc R U . . .
H27B H 0.040249 -0.010606 0.559658 0.073 Uiso 1 1 calc R U . . .
H27C H -0.073648 0.012170 0.574261 0.073 Uiso 1 1 calc R U . . .
C39 C 0.5828(3) 0.4541(4) 0.64950(9) 0.0577(9) Uani 1 1 d . . . . .
H39A H 0.533594 0.394373 0.658816 0.087 Uiso 1 1 calc R U . . .
H39B H 0.589723 0.527037 0.666967 0.087 Uiso 1 1 calc R U . . .
H39C H 0.654773 0.416355 0.650497 0.087 Uiso 1 1 calc R U . . .
C36 C 0.2616(3) 0.0501(3) 0.53305(9) 0.0507(7) Uani 1 1 d . . . . .
H36A H 0.312074 0.001756 0.520021 0.076 Uiso 1 1 calc R U . . .
H36B H 0.186558 0.023034 0.523027 0.076 Uiso 1 1 calc R U . . .
H36C H 0.279014 0.037929 0.562308 0.076 Uiso 1 1 calc R U . . .
C37 C 0.2402(3) 0.2081(3) 0.47776(9) 0.0508(7) Uani 1 1 d . . . . .
H37A H 0.243986 0.296413 0.471924 0.076 Uiso 1 1 calc R U . . .
H37B H 0.165491 0.178470 0.468586 0.076 Uiso 1 1 calc R U . . .
H37C H 0.290277 0.162828 0.463656 0.076 Uiso 1 1 calc R U . . .
C28 C -0.0370(3) 0.2118(3) 0.53145(8) 0.0499(7) Uani 1 1 d . . . . .
H28A H -0.116429 0.204658 0.528775 0.075 Uiso 1 1 calc R U . . .
H28B H -0.011592 0.158334 0.511548 0.075 Uiso 1 1 calc R U . . .
H28C H -0.017600 0.297623 0.526822 0.075 Uiso 1 1 calc R U . . .
C44 C 0.72771(15) 0.90358(18) 0.63581(6) 0.0520(7) Uani 1 1 d G . . . .
H44 H 0.768201 0.847099 0.622701 0.062 Uiso 1 1 calc R U . . .
C45 C 0.63941(15) 0.96622(19) 0.61371(4) 0.0504(7) Uani 1 1 d G . . . .
H45 H 0.619552 0.952550 0.585511 0.060 Uiso 1 1 calc R U . . .
C46 C 0.58016(13) 1.04885(17) 0.63289(5) 0.0466(6) Uani 1 1 d G . . . .
H46 H 0.519811 1.091664 0.617791 0.056 Uiso 1 1 calc R U . . .
C47 C 0.60921(14) 1.06885(16) 0.67416(6) 0.0459(6) Uani 1 1 d G . . . .
H47 H 0.568717 1.125327 0.687262 0.055 Uiso 1 1 calc R U . . .
C42 C 0.69751(15) 1.0062(2) 0.69625(4) 0.0503(7) Uani 1 1 d G . . . .
C43 C 0.75676(13) 0.92357(19) 0.67707(5) 0.0523(7) Uani 1 1 d G . . . .
H43 H 0.817108 0.880762 0.692173 0.063 Uiso 1 1 calc R U . . .
C41 C 0.7302(3) 1.0313(6) 0.74071(12) 0.0850(14) Uani 1 1 d . . . . .
H41A H 0.795672 1.083293 0.745367 0.128 Uiso 1 1 calc R U . . .
H41B H 0.745614 0.953080 0.755189 0.128 Uiso 1 1 calc R U . . .
H41C H 0.670574 1.073994 0.750503 0.128 Uiso 1 1 calc R U . . .

loop_
_atom_site_aniso_label
_atom_site_aniso_U_11
_atom_site_aniso_U_22
_atom_site_aniso_U_33
_atom_site_aniso_U_23
_atom_site_aniso_U_13
_atom_site_aniso_U_12
Te1 0.03325(7) 0.01860(7) 0.03257(7) 0.00301(4) 0.00147(5) 0.00070(5)
Al1 0.0237(2) 0.0186(3) 0.0233(2) 0.0006(2) 0.00244(19) 0.0001(2)
N4 0.0291(8) 0.0210(8) 0.0241(7) -0.0001(6) 0.0046(6) 0.0004(6)
N3 0.0251(7) 0.0202(8) 0.0269(8) -0.0003(6) 0.0022(6) 0.0001(6)
N2 0.0316(8) 0.0222(8) 0.0266(8) -0.0003(6) 0.0055(6) -0.0005(6)
N1 0.0272(8) 0.0221(8) 0.0260(8) 0.0001(6) 0.0028(6) 0.0003(6)
C13 0.0293(9) 0.0219(9) 0.0265(9) -0.0008(7) -0.0021(7) 0.0028(7)
C17 0.0222(8) 0.0240(9) 0.0327(10) 0.0045(8) 0.0006(7) 0.0000(7)
C14 0.0366(10) 0.0262(10) 0.0247(9) 0.0033(7) -0.0001(8) 0.0024(8)
C15 0.0360(10) 0.0227(9) 0.0238(8) 0.0012(7) 0.0034(7) -0.0019(8)
C4 0.0329(10) 0.0231(10) 0.0319(10) -0.0033(8) 0.0031(8) -0.0028(8)
C18 0.0252(9) 0.0280(10) 0.0349(10) 0.0034(8) 0.0034(7) 0.0031(8)
C6 0.0335(10) 0.0255(10) 0.0253(9) 0.0022(7) 0.0034(7) 0.0004(8)
C22 0.0259(9) 0.0254(10) 0.0405(11) 0.0026(8) 0.0003(8) -0.0015(8)
C29 0.0329(10) 0.0257(10) 0.0280(9) 0.0030(7) 0.0085(8) 0.0027(8)
C9 0.0556(14) 0.0195(9) 0.0284(10) 0.0019(8) 0.0028(9) 0.0015(9)
C34 0.0341(10) 0.0328(11) 0.0304(10) 0.0054(8) 0.0094(8) 0.0009(9)
C1 0.0235(8) 0.0225(9) 0.0293(9) 0.0006(7) 0.0088(7) -0.0002(7)
C38 0.0301(10) 0.0436(13) 0.0348(11) -0.0038(10) 0.0096(8) -0.0038(9)
C19 0.0292(10) 0.0404(13) 0.0434(12) 0.0043(10) 0.0100(9) 0.0021(9)
C12 0.0328(10) 0.0371(12) 0.0331(11) 0.0050(9) -0.0021(8) 0.0069(9)
C16 0.0467(12) 0.0362(12) 0.0279(10) 0.0073(9) 0.0096(9) 0.0008(10)
C30 0.0437(12) 0.0274(11) 0.0334(10) -0.0008(8) 0.0115(9) 0.0030(9)
C3 0.0317(10) 0.0268(10) 0.0319(10) -0.0039(8) 0.0007(8) -0.0021(8)
C23 0.0316(10) 0.0286(11) 0.0377(11) -0.0017(9) 0.0091(8) 0.0026(8)
C8 0.0348(11) 0.0355(12) 0.0355(11) 0.0061(9) 0.0022(9) 0.0061(9)
C26 0.0355(11) 0.0259(11) 0.0419(12) -0.0044(9) -0.0025(9) -0.0022(8)
C7 0.0419(12) 0.0383(13) 0.0295(10) 0.0040(9) 0.0071(9) 0.0017(10)
C2 0.0506(14) 0.0361(13) 0.0349(12) -0.0062(10) -0.0074(10) -0.0039(11)
C11 0.0463(13) 0.0256(12) 0.0538(15) 0.0062(10) -0.0050(11) 0.0004(10)
C31 0.0539(15) 0.0328(12) 0.0423(13) -0.0034(10) 0.0210(11) 0.0068(11)
C21 0.0294(10) 0.0298(11) 0.0557(15) 0.0038(10) 0.0000(10) -0.0054(9)
C20 0.0279(10) 0.0424(14) 0.0578(15) 0.0106(12) 0.0095(10) -0.0034(10)
C33 0.0347(11) 0.0425(14) 0.0440(13) 0.0064(11) 0.0143(10) 0.0057(10)
C25 0.0459(13) 0.0339(13) 0.0415(13) -0.0010(10) 0.0070(10) 0.0099(10)
C35 0.0492(13) 0.0299(11) 0.0347(11) -0.0094(9) 0.0110(10) -0.0029(10)
C5 0.0480(13) 0.0247(11) 0.0457(13) -0.0030(9) 0.0037(11) -0.0085(10)
C24 0.0360(11) 0.0420(14) 0.0422(13) -0.0059(11) 0.0005(9) 0.0054(10)
C10 0.091(2) 0.0357(14) 0.0549(17) 0.0160(13) 0.0392(17) 0.0123(15)
C40 0.0543(16) 0.0543(18) 0.070(2) -0.0186(16) 0.0288(15) -0.0225(14)
C32 0.0463(13) 0.0423(14) 0.0518(15) 0.0037(12) 0.0240(11) 0.0137(11)
C27 0.0502(15) 0.0277(12) 0.0666(18) -0.0074(12) 0.0043(13) -0.0039(11)
C39 0.0467(15) 0.088(3) 0.0362(13) -0.0079(15) 0.0021(11) 0.0148(16)
C36 0.0709(19) 0.0298(13) 0.0513(15) -0.0089(11) 0.0104(14) -0.0090(13)
C37 0.0579(16) 0.0495(17) 0.0435(14) -0.0025(12) 0.0046(12) -0.0018(13)
C28 0.0586(16) 0.0429(15) 0.0419(13) -0.0058(12) -0.0083(12) 0.0029(13)
C44 0.0447(14) 0.0427(16) 0.0673(19) -0.0077(14) 0.0058(13) 0.0064(12)
C45 0.0479(15) 0.0456(16) 0.0560(16) -0.0008(13) 0.0045(12) 0.0007(12)
C46 0.0379(12) 0.0377(14) 0.0647(18) 0.0115(12) 0.0103(12) 0.0027(10)
C47 0.0404(13) 0.0341(13) 0.0667(18) 0.0011(12) 0.0188(12) -0.0018(10)
C42 0.0388(13) 0.0598(19) 0.0545(16) 0.0023(14) 0.0140(11) -0.0051(12)
C43 0.0391(13) 0.0532(18) 0.0634(18) 0.0041(14) 0.0059(12) 0.0083(12)
C41 0.065(2) 0.137(5) 0.055(2) -0.005(2) 0.0157(17) 0.011(3)

loop_
_atom_type_symbol
_atom_type_description
_atom_type_scat_dispersion_real
_atom_type_scat_dispersion_imag
_atom_type_scat_source
C C 0.0159 0.0077 'International Tables Vol C Tables 4.2.6.8 and 6.1.1.4'
H H 0.0000 0.0000 'International Tables Vol C Tables 4.2.6.8 and 6.1.1.4'
Al Al 0.1857 0.1984 'International Tables Vol C Tables 4.2.6.8 and 6.1.1.4'
N N 0.0271 0.0147 'International Tables Vol C Tables 4.2.6.8 and 6.1.1.4'
Te Te 0.1440 5.7068 'International Tables Vol C Tables 4.2.6.8 and 6.1.1.4'

loop_
_exptl_crystal_face_index_h
_exptl_crystal_face_index_k
_exptl_crystal_face_index_l
_exptl_crystal_face_perp_dist
-8 2 7 0.1322
-2 -7 -8 0.0503
1 7 8 0.0554
-1 0 -23 0.0083
-2 4 -19 0.0147
-9 2 4 0.1319
-2 -8 -3 0.0489
9 -1 -4 0.1202
9 2 -2 0.1196
1 8 4 0.0546
2 -2 21 0.0249

loop_
_geom_angle_atom_site_label_1
_geom_angle_atom_site_label_2
_geom_angle_atom_site_label_3
_geom_angle
_geom_angle_site_symmetry_1
_geom_angle_site_symmetry_3
_geom_angle_publ_flag
N4 Al1 Te1 114.65(6) . . ?
N4 Al1 C1 107.36(8) . . ?
N3 Al1 Te1 114.34(6) . . ?
N3 Al1 N4 94.22(8) . . ?
N3 Al1 C1 107.39(8) . . ?
C1 Al1 Te1 116.44(6) . . ?
C15 N4 Al1 121.99(15) . . ?
C15 N4 C29 115.86(17) . . ?
C29 N4 Al1 121.99(13) . . ?
C13 N3 Al1 122.14(14) . . ?
C13 N3 C17 117.14(17) . . ?
C17 N3 Al1 120.69(13) . . ?
C4 N2 C9 124.22(19) . . ?
C1 N2 C4 111.44(18) . . ?
C1 N2 C9 123.92(18) . . ?
C1 N1 C6 124.57(17) . . ?
C1 N1 C3 111.10(18) . . ?
C3 N1 C6 124.30(17) . . ?
N3 C13 C14 123.19(19) . . ?
N3 C13 C12 120.7(2) . . ?
C14 C13 C12 116.08(19) . . ?
C18 C17 N3 119.84(19) . . ?
C18 C17 C22 120.7(2) . . ?
C22 C17 N3 119.46(19) . . ?
C13 C14 H14 116.2 . . ?
C15 C14 C13 127.6(2) . . ?
C15 C14 H14 116.2 . . ?
N4 C15 C14 123.05(19) . . ?
N4 C15 C16 120.0(2) . . ?
C14 C15 C16 116.88(19) . . ?
N2 C4 C5 125.2(2) . . ?
C3 C4 N2 106.66(19) . . ?
C3 C4 C5 128.0(2) . . ?
C17 C18 C23 122.50(19) . . ?
C19 C18 C17 118.7(2) . . ?
C19 C18 C23 118.8(2) . . ?
N1 C6 H6 106.9 . . ?
N1 C6 C8 111.03(18) . . ?
N1 C6 C7 113.16(18) . . ?
C8 C6 H6 106.9 . . ?
C8 C6 C7 111.48(18) . . ?
C7 C6 H6 106.9 . . ?
C17 C22 C26 121.7(2) . . ?
C21 C22 C17 118.0(2) . . ?
C21 C22 C26 120.3(2) . . ?
C34 C29 N4 120.5(2) . . ?
C34 C29 C30 121.0(2) . . ?
C30 C29 N4 118.4(2) . . ?
N2 C9 H9 106.6 . . ?
N2 C9 C11 111.8(2) . . ?
N2 C9 C10 114.5(2) . . ?
C11 C9 H9 106.6 . . ?
C11 C9 C10 110.2(2) . . ?
C10 C9 H9 106.6 . . ?
C29 C34 C38 122.1(2) . . ?
C33 C34 C29 118.5(2) . . ?
C33 C34 C38 119.4(2) . . ?
N2 C1 Al1 128.44(15) . . ?
N1 C1 Al1 127.05(15) . . ?
N1 C1 N2 104.00(17) . . ?
C34 C38 H38 107.6 . . ?
C34 C38 C40 112.3(2) . . ?
C34 C38 C39 110.6(2) . . ?
C40 C38 H38 107.6 . . ?
C39 C38 H38 107.6 . . ?
C39 C38 C40 110.9(3) . . ?
C18 C19 H19 119.4 . . ?
C20 C19 C18 121.1(2) . . ?
C20 C19 H19 119.4 . . ?
C13 C12 H12A 109.5 . . ?
C13 C12 H12B 109.5 . . ?
C13 C12 H12C 109.5 . . ?
H12A C12 H12B 109.5 . . ?
H12A C12 H12C 109.5 . . ?
H12B C12 H12C 109.5 . . ?
C15 C16 H16A 109.5 . . ?
C15 C16 H16B 109.5 . . ?
C15 C16 H16C 109.5 . . ?
H16A C16 H16B 109.5 . . ?
H16A C16 H16C 109.5 . . ?
H16B C16 H16C 109.5 . . ?
C29 C30 C35 123.3(2) . . ?
C31 C30 C29 118.2(2) . . ?
C31 C30 C35 118.6(2) . . ?
N1 C3 C2 125.6(2) . . ?
C4 C3 N1 106.78(19) . . ?
C4 C3 C2 127.6(2) . . ?
C18 C23 H23 107.5 . . ?
C18 C23 C25 113.1(2) . . ?
C18 C23 C24 109.7(2) . . ?
C25 C23 H23 107.5 . . ?
C24 C23 H23 107.5 . . ?
C24 C23 C25 111.2(2) . . ?
C6 C8 H8A 109.5 . . ?
C6 C8 H8B 109.5 . . ?
C6 C8 H8C 109.5 . . ?
H8A C8 H8B 109.5 . . ?
H8A C8 H8C 109.5 . . ?
H8B C8 H8C 109.5 . . ?
C22 C26 H26 107.5 . . ?
C22 C26 C27 112.3(2) . . ?
C22 C26 C28 111.7(2) . . ?
C27 C26 H26 107.5 . . ?
C27 C26 C28 110.1(2) . . ?
C28 C26 H26 107.5 . . ?
C6 C7 H7A 109.5 . . ?
C6 C7 H7B 109.5 . . ?
C6 C7 H7C 109.5 . . ?
H7A C7 H7B 109.5 . . ?
H7A C7 H7C 109.5 . . ?
H7B C7 H7C 109.5 . . ?
C3 C2 H2A 109.5 . . ?
C3 C2 H2B 109.5 . . ?
C3 C2 H2C 109.5 . . ?
H2A C2 H2B 109.5 . . ?
H2A C2 H2C 109.5 . . ?
H2B C2 H2C 109.5 . . ?
C9 C11 H11A 109.5 . . ?
C9 C11 H11B 109.5 . . ?
C9 C11 H11C 109.5 . . ?
H11A C11 H11B 109.5 . . ?
H11A C11 H11C 109.5 . . ?
H11B C11 H11C 109.5 . . ?
C30 C31 H31 119.3 . . ?
C32 C31 C30 121.5(2) . . ?
C32 C31 H31 119.3 . . ?
C22 C21 H21 119.1 . . ?
C20 C21 C22 121.9(2) . . ?
C20 C21 H21 119.1 . . ?
C19 C20 H20 120.2 . . ?
C21 C20 C19 119.6(2) . . ?
C21 C20 H20 120.2 . . ?
C34 C33 H33 119.5 . . ?
C32 C33 C34 121.1(2) . . ?
C32 C33 H33 119.5 . . ?
C23 C25 H25A 109.5 . . ?
C23 C25 H25B 109.5 . . ?
C23 C25 H25C 109.5 . . ?
H25A C25 H25B 109.5 . . ?
H25A C25 H25C 109.5 . . ?
H25B C25 H25C 109.5 . . ?
C30 C35 H35 107.6 . . ?
C30 C35 C36 111.9(2) . . ?
C30 C35 C37 111.8(2) . . ?
C36 C35 H35 107.6 . . ?
C36 C35 C37 109.9(2) . . ?
C37 C35 H35 107.6 . . ?
C4 C5 H5A 109.5 . . ?
C4 C5 H5B 109.5 . . ?
C4 C5 H5C 109.5 . . ?
H5A C5 H5B 109.5 . . ?
H5A C5 H5C 109.5 . . ?
H5B C5 H5C 109.5 . . ?
C23 C24 H24A 109.5 . . ?
C23 C24 H24B 109.5 . . ?
C23 C24 H24C 109.5 . . ?
H24A C24 H24B 109.5 . . ?
H24A C24 H24C 109.5 . . ?
H24B C24 H24C 109.5 . . ?
C9 C10 H10A 109.5 . . ?
C9 C10 H10B 109.5 . . ?
C9 C10 H10C 109.5 . . ?
H10A C10 H10B 109.5 . . ?
H10A C10 H10C 109.5 . . ?
H10B C10 H10C 109.5 . . ?
C38 C40 H40A 109.5 . . ?
C38 C40 H40B 109.5 . . ?
C38 C40 H40C 109.5 . . ?
H40A C40 H40B 109.5 . . ?
H40A C40 H40C 109.5 . . ?
H40B C40 H40C 109.5 . . ?
C31 C32 H32 120.1 . . ?
C33 C32 C31 119.7(2) . . ?
C33 C32 H32 120.1 . . ?
C26 C27 H27A 109.5 . . ?
C26 C27 H27B 109.5 . . ?
C26 C27 H27C 109.5 . . ?
H27A C27 H27B 109.5 . . ?
H27A C27 H27C 109.5 . . ?
H27B C27 H27C 109.5 . . ?
C38 C39 H39A 109.5 . . ?
C38 C39 H39B 109.5 . . ?
C38 C39 H39C 109.5 . . ?
H39A C39 H39B 109.5 . . ?
H39A C39 H39C 109.5 . . ?
H39B C39 H39C 109.5 . . ?
C35 C36 H36A 109.5 . . ?
C35 C36 H36B 109.5 . . ?
C35 C36 H36C 109.5 . . ?
H36A C36 H36B 109.5 . . ?
H36A C36 H36C 109.5 . . ?
H36B C36 H36C 109.5 . . ?
C35 C37 H37A 109.5 . . ?
C35 C37 H37B 109.5 . . ?
C35 C37 H37C 109.5 . . ?
H37A C37 H37B 109.5 . . ?
H37A C37 H37C 109.5 . . ?
H37B C37 H37C 109.5 . . ?
C26 C28 H28A 109.5 . . ?
C26 C28 H28B 109.5 . . ?
C26 C28 H28C 109.5 . . ?
H28A C28 H28B 109.5 . . ?
H28A C28 H28C 109.5 . . ?
H28B C28 H28C 109.5 . . ?
C45 C44 H44 120.0 . . ?
C45 C44 C43 120.0 . . ?
C43 C44 H44 120.0 . . ?
C44 C45 H45 120.0 . . ?
C46 C45 C44 120.0 . . ?
C46 C45 H45 120.0 . . ?
C45 C46 H46 120.0 . . ?
C45 C46 C47 120.0 . . ?
C47 C46 H46 120.0 . . ?
C46 C47 H47 120.0 . . ?
C46 C47 C42 120.0 . . ?
C42 C47 H47 120.0 . . ?
C47 C42 C41 119.5(2) . . ?
C43 C42 C47 120.0 . . ?
C43 C42 C41 120.5(2) . . ?
C44 C43 H43 120.0 . . ?
C42 C43 C44 120.0 . . ?
C42 C43 H43 120.0 . . ?
C42 C41 H41A 109.5 . . ?
C42 C41 H41B 109.5 . . ?
C42 C41 H41C 109.5 . . ?
H41A C41 H41B 109.5 . . ?
H41A C41 H41C 109.5 . . ?
H41B C41 H41C 109.5 . . ?

loop_
_geom_bond_atom_site_label_1
_geom_bond_atom_site_label_2
_geom_bond_distance
_geom_bond_site_symmetry_2
_geom_bond_publ_flag
Te1 Al1 2.4642(6) . ?
Al1 N4 1.9468(18) . ?
Al1 N3 1.9439(17) . ?
Al1 C1 2.150(2) . ?
N4 C15 1.343(3) . ?
N4 C29 1.454(3) . ?
N3 C13 1.337(3) . ?
N3 C17 1.455(3) . ?
N2 C4 1.388(3) . ?
N2 C9 1.473(3) . ?
N2 C1 1.369(3) . ?
N1 C6 1.483(3) . ?
N1 C1 1.365(3) . ?
N1 C3 1.396(3) . ?
C13 C14 1.400(3) . ?
C13 C12 1.513(3) . ?
C17 C18 1.403(3) . ?
C17 C22 1.416(3) . ?
C14 H14 0.9500 . ?
C14 C15 1.396(3) . ?
C15 C16 1.512(3) . ?
C4 C3 1.354(3) . ?
C4 C5 1.494(3) . ?
C18 C19 1.398(3) . ?
C18 C23 1.509(3) . ?
C6 H6 1.0000 . ?
C6 C8 1.521(3) . ?
C6 C7 1.537(3) . ?
C22 C26 1.521(3) . ?
C22 C21 1.390(3) . ?
C29 C34 1.406(3) . ?
C29 C30 1.409(3) . ?
C9 H9 1.0000 . ?
C9 C11 1.523(4) . ?
C9 C10 1.528(4) . ?
C34 C38 1.509(3) . ?
C34 C33 1.398(3) . ?
C38 H38 1.0000 . ?
C38 C40 1.527(4) . ?
C38 C39 1.527(4) . ?
C19 H19 0.9500 . ?
C19 C20 1.382(4) . ?
C12 H12A 0.9800 . ?
C12 H12B 0.9800 . ?
C12 H12C 0.9800 . ?
C16 H16A 0.9800 . ?
C16 H16B 0.9800 . ?
C16 H16C 0.9800 . ?
C30 C31 1.395(3) . ?
C30 C35 1.516(4) . ?
C3 C2 1.501(3) . ?
C23 H23 1.0000 . ?
C23 C25 1.533(3) . ?
C23 C24 1.529(3) . ?
C8 H8A 0.9800 . ?
C8 H8B 0.9800 . ?
C8 H8C 0.9800 . ?
C26 H26 1.0000 . ?
C26 C27 1.529(4) . ?
C26 C28 1.529(4) . ?
C7 H7A 0.9800 . ?
C7 H7B 0.9800 . ?
C7 H7C 0.9800 . ?
C2 H2A 0.9800 . ?
C2 H2B 0.9800 . ?
C2 H2C 0.9800 . ?
C11 H11A 0.9800 . ?
C11 H11B 0.9800 . ?
C11 H11C 0.9800 . ?
C31 H31 0.9500 . ?
C31 C32 1.384(4) . ?
C21 H21 0.9500 . ?
C21 C20 1.380(4) . ?
C20 H20 0.9500 . ?
C33 H33 0.9500 . ?
C33 C32 1.384(4) . ?
C25 H25A 0.9800 . ?
C25 H25B 0.9800 . ?
C25 H25C 0.9800 . ?
C35 H35 1.0000 . ?
C35 C36 1.528(4) . ?
C35 C37 1.535(4) . ?
C5 H5A 0.9800 . ?
C5 H5B 0.9800 . ?
C5 H5C 0.9800 . ?
C24 H24A 0.9800 . ?
C24 H24B 0.9800 . ?
C24 H24C 0.9800 . ?
C10 H10A 0.9800 . ?
C10 H10B 0.9800 . ?
C10 H10C 0.9800 . ?
C40 H40A 0.9800 . ?
C40 H40B 0.9800 . ?
C40 H40C 0.9800 . ?
C32 H32 0.9500 . ?
C27 H27A 0.9800 . ?
C27 H27B 0.9800 . ?
C27 H27C 0.9800 . ?
C39 H39A 0.9800 . ?
C39 H39B 0.9800 . ?
C39 H39C 0.9800 . ?
C36 H36A 0.9800 . ?
C36 H36B 0.9800 . ?
C36 H36C 0.9800 . ?
C37 H37A 0.9800 . ?
C37 H37B 0.9800 . ?
C37 H37C 0.9800 . ?
C28 H28A 0.9800 . ?
C28 H28B 0.9800 . ?
C28 H28C 0.9800 . ?
C44 H44 0.9500 . ?
C44 C45 1.3900 . ?
C44 C43 1.3900 . ?
C45 H45 0.9500 . ?
C45 C46 1.3900 . ?
C46 H46 0.9500 . ?
C46 C47 1.3900 . ?
C47 H47 0.9500 . ?
C47 C42 1.3900 . ?
C42 C43 1.3900 . ?
C42 C41 1.506(4) . ?
C43 H43 0.9500 . ?
C41 H41A 0.9800 . ?
C41 H41B 0.9800 . ?
C41 H41C 0.9800 . ?

loop_
_geom_torsion_atom_site_label_1
_geom_torsion_atom_site_label_2
_geom_torsion_atom_site_label_3
_geom_torsion_atom_site_label_4
_geom_torsion
_geom_torsion_site_symmetry_1
_geom_torsion_site_symmetry_2
_geom_torsion_site_symmetry_3
_geom_torsion_site_symmetry_4
_geom_torsion_publ_flag
Al1 N4 C15 C14 -12.7(3) . . . . ?
Al1 N4 C15 C16 165.83(16) . . . . ?
Al1 N4 C29 C34 -85.3(2) . . . . ?
Al1 N4 C29 C30 97.0(2) . . . . ?
Al1 N3 C13 C14 12.6(3) . . . . ?
Al1 N3 C13 C12 -166.43(16) . . . . ?
Al1 N3 C17 C18 91.3(2) . . . . ?
Al1 N3 C17 C22 -89.1(2) . . . . ?
N4 C29 C34 C38 1.0(3) . . . . ?
N4 C29 C34 C33 -178.6(2) . . . . ?
N4 C29 C30 C31 177.0(2) . . . . ?
N4 C29 C30 C35 -2.5(3) . . . . ?
N3 C13 C14 C15 11.6(4) . . . . ?
N3 C17 C18 C19 178.63(19) . . . . ?
N3 C17 C18 C23 -2.7(3) . . . . ?
N3 C17 C22 C26 0.3(3) . . . . ?
N3 C17 C22 C21 -178.4(2) . . . . ?
N2 C4 C3 N1 0.7(2) . . . . ?
N2 C4 C3 C2 -177.7(2) . . . . ?
C13 N3 C17 C18 -86.6(2) . . . . ?
C13 N3 C17 C22 92.9(2) . . . . ?
C13 C14 C15 N4 -11.4(4) . . . . ?
C13 C14 C15 C16 169.9(2) . . . . ?
C17 N3 C13 C14 -169.5(2) . . . . ?
C17 N3 C13 C12 11.5(3) . . . . ?
C17 C18 C19 C20 0.4(3) . . . . ?
C17 C18 C23 C25 124.6(2) . . . . ?
C17 C18 C23 C24 -110.6(2) . . . . ?
C17 C22 C26 C27 150.0(2) . . . . ?
C17 C22 C26 C28 -85.8(3) . . . . ?
C17 C22 C21 C20 -0.8(4) . . . . ?
C15 N4 C29 C34 99.2(2) . . . . ?
C15 N4 C29 C30 -78.5(3) . . . . ?
C4 N2 C9 C11 -67.8(3) . . . . ?
C4 N2 C9 C10 58.5(3) . . . . ?
C4 N2 C1 Al1 -170.63(15) . . . . ?
C4 N2 C1 N1 1.5(2) . . . . ?
C18 C17 C22 C26 179.9(2) . . . . ?
C18 C17 C22 C21 1.2(3) . . . . ?
C18 C19 C20 C21 0.0(4) . . . . ?
C6 N1 C1 Al1 -7.0(3) . . . . ?
C6 N1 C1 N2 -179.25(18) . . . . ?
C6 N1 C3 C4 178.46(19) . . . . ?
C6 N1 C3 C2 -3.1(4) . . . . ?
C22 C17 C18 C19 -1.0(3) . . . . ?
C22 C17 C18 C23 177.7(2) . . . . ?
C22 C21 C20 C19 0.2(4) . . . . ?
C29 N4 C15 C14 162.8(2) . . . . ?
C29 N4 C15 C16 -18.6(3) . . . . ?
C29 C34 C38 C40 -128.8(3) . . . . ?
C29 C34 C38 C39 106.7(3) . . . . ?
C29 C34 C33 C32 2.1(4) . . . . ?
C29 C30 C31 C32 1.3(4) . . . . ?
C29 C30 C35 C36 -125.2(3) . . . . ?
C29 C30 C35 C37 110.9(3) . . . . ?
C9 N2 C4 C3 171.5(2) . . . . ?
C9 N2 C4 C5 -11.6(4) . . . . ?
C9 N2 C1 Al1 16.5(3) . . . . ?
C9 N2 C1 N1 -171.41(19) . . . . ?
C34 C29 C30 C31 -0.7(3) . . . . ?
C34 C29 C30 C35 179.9(2) . . . . ?
C34 C33 C32 C31 -1.6(4) . . . . ?
C1 N2 C4 C3 -1.4(3) . . . . ?
C1 N2 C4 C5 175.6(2) . . . . ?
C1 N2 C9 C11 104.2(2) . . . . ?
C1 N2 C9 C10 -129.5(2) . . . . ?
C1 N1 C6 C8 102.5(2) . . . . ?
C1 N1 C6 C7 -131.3(2) . . . . ?
C1 N1 C3 C4 0.2(2) . . . . ?
C1 N1 C3 C2 178.7(2) . . . . ?
C38 C34 C33 C32 -177.5(2) . . . . ?
C19 C18 C23 C25 -56.7(3) . . . . ?
C19 C18 C23 C24 68.0(3) . . . . ?
C12 C13 C14 C15 -169.4(2) . . . . ?
C30 C29 C34 C38 178.6(2) . . . . ?
C30 C29 C34 C33 -1.0(3) . . . . ?
C30 C31 C32 C33 -0.2(4) . . . . ?
C3 N1 C6 C8 -75.5(3) . . . . ?
C3 N1 C6 C7 50.7(3) . . . . ?
C3 N1 C1 Al1 171.22(15) . . . . ?
C3 N1 C1 N2 -1.0(2) . . . . ?
C23 C18 C19 C20 -178.3(2) . . . . ?
C26 C22 C21 C20 -179.6(2) . . . . ?
C31 C30 C35 C36 55.3(3) . . . . ?
C31 C30 C35 C37 -68.6(3) . . . . ?
C21 C22 C26 C27 -31.3(3) . . . . ?
C21 C22 C26 C28 92.9(3) . . . . ?
C33 C34 C38 C40 50.8(3) . . . . ?
C33 C34 C38 C39 -73.7(3) . . . . ?
C35 C30 C31 C32 -179.2(2) . . . . ?
C5 C4 C3 N1 -176.2(2) . . . . ?
C5 C4 C3 C2 5.4(4) . . . . ?
C44 C45 C46 C47 0.0 . . . . ?
C45 C44 C43 C42 0.0 . . . . ?
C45 C46 C47 C42 0.0 . . . . ?
C46 C47 C42 C43 0.0 . . . . ?
C46 C47 C42 C41 178.3(3) . . . . ?
C47 C42 C43 C44 0.0 . . . . ?
C43 C44 C45 C46 0.0 . . . . ?
C41 C42 C43 C44 -178.2(3) . . . . ?

loop_
_exptl_oxdiff_crystal_face_indexfrac_h
_exptl_oxdiff_crystal_face_indexfrac_k
_exptl_oxdiff_crystal_face_indexfrac_l
_exptl_oxdiff_crystal_face_x
_exptl_oxdiff_crystal_face_y
_exptl_oxdiff_crystal_face_z
-8.4650 2.2543 7.3372 -0.1430 -0.5914 0.7936
-1.5092 -7.1629 -7.6860 0.2035 0.8547 0.4777
0.7748 7.2339 8.1745 -0.2121 -0.8902 -0.4033
-1.0553 0.0647 -23.1501 0.9757 0.0772 0.2050
-1.6530 3.9143 -19.3170 0.8984 -0.4273 0.1014
-8.6756 1.8694 4.1481 -0.0152 -0.5354 0.8445
-1.6697 -7.5219 -3.3979 0.0211 0.8704 0.4918
8.8174 -1.2664 -3.8786 0.0135 0.4659 -0.8847
8.7026 1.6648 -2.2763 0.0044 0.0998 -0.9950
1.1440 7.5972 3.6290 -0.0219 -0.8982 -0.4391
2.0113 -1.9840 21.0091 -0.9368 0.1974 -0.2233
